data_1501765
loop_
_publ_author_name
'Lee, Jong Hoon'
'Naumov, Pance'
'Chung, Ihn Hee'
'Lee, Sang Cheol'

_publ_section_title
;
 Solid-state thermochromism and phase transitions of charge transfer
 1,3-diamino-4,6-dinitrobenzene dyes.
;
_journal_issue 35
_journal_name_full 'The journal of physical chemistry. A'
_journal_page_first 10087
_journal_page_last 10096
_journal_paper_doi 10.1021/jp205793b
_journal_volume 115
_journal_year 2011
_chemical_formula_sum 'C12 H18 N4 O4'
_chemical_formula_weight 282.30
_chemical_name_systematic
;
 ?
;
_space_group_IT_number 14
_symmetry_cell_setting monoclinic
_symmetry_space_group_name_Hall '-P 2ybc'
_symmetry_space_group_name_H-M 'P 1 21/c 1'
_atom_sites_solution_hydrogens geom
_atom_sites_solution_primary direct
_atom_sites_solution_secondary difmap
_audit_creation_method SHELXL-97
_cell_angle_alpha 90.00
_cell_angle_beta 92.707(9)
_cell_angle_gamma 90.00
_cell_formula_units_Z 4
_cell_length_a 8.3647(12)
_cell_length_b 21.533(3)
_cell_length_c 7.7900(11)
_cell_measurement_temperature 293(2)
_cell_volume 1401.5(3)
_computing_cell_refinement 'APEX2 software (Bruker, 2007)'
_computing_data_collection 'APEX2 software (Bruker, 2007)'
_computing_data_reduction 'SAINT (Bruker, 2007)'
_computing_molecular_graphics 'DIAMOND (Brandenburg, 2005)'
_computing_publication_material 'WinGX (Farrugia, 1999)'
_computing_structure_refinement 'SHELXL-97 (Sheldrick, 2008)'
_computing_structure_solution 'SHELXS-97 (Sheldrick, 2008)'
_diffrn_ambient_temperature 293(2)
_diffrn_measured_fraction_theta_full 0.992
_diffrn_measured_fraction_theta_max 0.992
_diffrn_measurement_device_type 'Bruker SMART APEX2 diffractometer'
_diffrn_measurement_method '\f and \w scans'
_diffrn_radiation_monochromator 'multilayer confocal TXS mirror'
_diffrn_radiation_source 'rotating anode'
_diffrn_radiation_type MoK\a
_diffrn_radiation_wavelength 0.71073
_diffrn_reflns_av_R_equivalents 0.0305
_diffrn_reflns_av_sigmaI/netI 0.0462
_diffrn_reflns_limit_h_max 9
_diffrn_reflns_limit_h_min -9
_diffrn_reflns_limit_k_max 22
_diffrn_reflns_limit_k_min -25
_diffrn_reflns_limit_l_max 8
_diffrn_reflns_limit_l_min -9
_diffrn_reflns_number 5569
_diffrn_reflns_theta_full 25.07
_diffrn_reflns_theta_max 25.07
_diffrn_reflns_theta_min 2.78
_exptl_absorpt_coefficient_mu 0.102
_exptl_absorpt_correction_T_max 0.9969
_exptl_absorpt_correction_T_min 0.9376
_exptl_absorpt_correction_type empirical
_exptl_absorpt_process_details 'SADABS (Sheldrick, 1996)'
_exptl_crystal_colour yellow
_exptl_crystal_density_diffrn 1.338
_exptl_crystal_density_method 'not measured'
_exptl_crystal_description 'thin plate'
_exptl_crystal_F_000 600
_exptl_crystal_size_max 0.64
_exptl_crystal_size_mid 0.12
_exptl_crystal_size_min 0.03
_refine_diff_density_max 0.414
_refine_diff_density_min -0.386
_refine_diff_density_rms 0.043
_refine_ls_extinction_coef 0.001(2)
_refine_ls_extinction_expression Fc^*^=kFc[1+0.001xFc^2^\l^3^/sin(2\q)]^-1/4^
_refine_ls_extinction_method SHELXL
_refine_ls_goodness_of_fit_ref 1.012
_refine_ls_hydrogen_treatment mixed
_refine_ls_matrix_type full
_refine_ls_number_parameters 191
_refine_ls_number_reflns 2457
_refine_ls_number_restraints 6
_refine_ls_restrained_S_all 1.042
_refine_ls_R_factor_all 0.1203
_refine_ls_R_factor_gt 0.0621
_refine_ls_shift/su_max 0.000
_refine_ls_shift/su_mean 0.000
_refine_ls_structure_factor_coef Fsqd
_refine_ls_weighting_details 'calc w=1/[\s^2^(Fo^2^)+(0.0998P)^2^+0.4018P] where P=(Fo^2^+2Fc^2^)/3'
_refine_ls_weighting_scheme calc
_refine_ls_wR_factor_gt 0.1623
_refine_ls_wR_factor_ref 0.2001
_reflns_number_gt 1348
_reflns_number_total 2457
_reflns_threshold_expression >2sigma(I)
_cod_data_source_file jp205793b_si_008.cif
_cod_data_source_block lee6_2
_cod_depositor_comments
;
The following automatic conversions were performed:

'_symmetry_cell_setting' value 'Monoclinic' changed to 'monoclinic'
according to /home/saulius/struct/CIF-dictionaries/cif_core.dic
dictionary named 'cif_core.dic' version 2.4.1 from 2010-06-29.

Automatic conversion script
Id: cif_fix_values 1715 2011-07-08 13:25:40Z adriana 
;
_cod_original_cell_volume 1401.6(3)
_cod_original_sg_symbol_H-M P21/c
_cod_database_code 1501765

loop_
_symmetry_equiv_pos_as_xyz
'x, y, z'
'-x, y+1/2, -z+1/2'
'-x, -y, -z'
'x, -y-1/2, z-1/2'

loop_
_atom_site_label
_atom_site_type_symbol
_atom_site_fract_x
_atom_site_fract_y
_atom_site_fract_z
_atom_site_U_iso_or_equiv
_atom_site_adp_type
_atom_site_occupancy
_atom_site_symmetry_multiplicity
_atom_site_calc_flag
_atom_site_refinement_flags
_atom_site_disorder_assembly
_atom_site_disorder_group
N1 N 0.5173(4) 0.33671(13) 0.1795(4) 0.0554(8) Uani 1 1 d . . .
N4 N 0.5651(3) 0.20209(14) 0.1977(4) 0.0664(9) Uani 1 1 d . . .
C1 C 0.2633(4) 0.31825(15) 0.0347(4) 0.0518(9) Uani 1 1 d . . .
H1 H 0.2476 0.3609 0.0275 0.062 Uiso 1 1 calc R . .
O3 O 0.1087(3) 0.11547(11) -0.1151(3) 0.0725(8) Uani 1 1 d . . .
C2 C 0.4072(4) 0.29735(14) 0.1116(4) 0.0453(8) Uani 1 1 d . . .
C5 C 0.1738(4) 0.21471(15) -0.0312(4) 0.0469(8) Uani 1 1 d . . .
O4 O -0.0681(3) 0.18593(12) -0.1588(4) 0.0835(10) Uani 1 1 d . . .
C3 C 0.4280(4) 0.23099(15) 0.1165(4) 0.0475(8) Uani 1 1 d . . .
O2 O 0.5708(4) 0.14555(13) 0.2061(4) 0.0958(11) Uani 1 1 d . . .
C7 C 0.5030(4) 0.40331(15) 0.1802(5) 0.0592(10) Uani 1 1 d . . .
H7A H 0.4000 0.4149 0.2228 0.071 Uiso 1 1 calc R . .
H7B H 0.5080 0.4189 0.0637 0.071 Uiso 1 1 calc R . .
C6 C 0.1411(4) 0.28007(15) -0.0322(4) 0.0497(9) Uani 1 1 d . A .
N2 N 0.0011(4) 0.30328(15) -0.0943(5) 0.0783(12) Uani 1 1 d D . .
C4 C 0.3131(4) 0.19268(15) 0.0438(4) 0.0496(9) Uani 1 1 d . . .
H4 H 0.3307 0.1500 0.0456 0.060 Uiso 1 1 calc R . .
N3 N 0.0662(4) 0.16955(14) -0.1051(4) 0.0574(8) Uani 1 1 d . . .
O1 O 0.6727(3) 0.23401(13) 0.2621(5) 0.0996(11) Uani 1 1 d . . .
C9 C 0.6291(6) 0.50217(18) 0.2911(6) 0.0911(15) Uani 1 1 d . . .
H9A H 0.7156 0.5180 0.3638 0.137 Uiso 1 1 calc R . .
H9B H 0.5290 0.5159 0.3331 0.137 Uiso 1 1 calc R . .
H9C H 0.6394 0.5171 0.1760 0.137 Uiso 1 1 calc R . .
C8 C 0.6341(4) 0.43236(16) 0.2914(5) 0.0634(11) Uani 1 1 d . . .
H8A H 0.7367 0.4189 0.2517 0.076 Uiso 1 1 calc R . .
H8B H 0.6260 0.4177 0.4084 0.076 Uiso 1 1 calc R . .
C10 C -0.0602(6) 0.3675(2) -0.0676(6) 0.0589(16) Uani 0.758(7) 1 d PD A 1
H10A H -0.1726 0.3665 -0.0423 0.071 Uiso 0.758(7) 1 calc PR A 1
H10B H -0.0010 0.3875 0.0273 0.071 Uiso 0.758(7) 1 calc PR A 1
C11 C -0.0374(7) 0.4013(3) -0.2292(7) 0.0790(17) Uiso 0.758(7) 1 d PD A 1
H11A H -0.0874 0.3795 -0.3266 0.095 Uiso 0.758(7) 1 calc PR A 1
H11B H 0.0753 0.4071 -0.2484 0.095 Uiso 0.758(7) 1 calc PR A 1
C12 C -0.1251(9) 0.4674(3) -0.1978(10) 0.096(2) Uiso 0.758(7) 1 d PD A 1
H12A H -0.2332 0.4602 -0.1665 0.143 Uiso 0.758(7) 1 calc PR A 1
H12B H -0.1258 0.4916 -0.3013 0.143 Uiso 0.758(7) 1 calc PR A 1
H12C H -0.0683 0.4895 -0.1069 0.143 Uiso 0.758(7) 1 calc PR A 1
C12' C -0.080(3) 0.4615(10) -0.258(3) 0.096(2) Uiso 0.242(7) 1 d PD A 2
H12D H -0.0294 0.4422 -0.3520 0.143 Uiso 0.242(7) 1 calc PR A 2
H12E H -0.0206 0.4976 -0.2213 0.143 Uiso 0.242(7) 1 calc PR A 2
H12F H -0.1872 0.4735 -0.2937 0.143 Uiso 0.242(7) 1 calc PR A 2
C11' C -0.087(2) 0.4105(8) -0.092(2) 0.0790(17) Uiso 0.242(7) 1 d PD A 2
H11C H -0.0288 0.4247 0.0117 0.095 Uiso 0.242(7) 1 calc PR A 2
H11D H -0.1943 0.3978 -0.0670 0.095 Uiso 0.242(7) 1 calc PR A 2
C10' C 0.000(2) 0.3642(6) -0.187(2) 0.066(5) Uiso 0.242(7) 1 d PD A 2
H10C H 0.1092 0.3780 -0.1999 0.079 Uiso 0.242(7) 1 calc PR A 2
H10D H -0.0504 0.3591 -0.3008 0.079 Uiso 0.242(7) 1 calc PR A 2
H1N H 0.605(5) 0.3170(17) 0.224(5) 0.079 Uiso 1 1 d . . .
H2N H -0.064(5) 0.2748(19) -0.135(5) 0.079 Uiso 1 1 d . . .

loop_
_atom_site_aniso_label
_atom_site_aniso_U_11
_atom_site_aniso_U_22
_atom_site_aniso_U_33
_atom_site_aniso_U_23
_atom_site_aniso_U_13
_atom_site_aniso_U_12
N1 0.0496(17) 0.0404(17) 0.075(2) -0.0044(14) -0.0160(15) -0.0026(13)
N4 0.0517(19) 0.0468(19) 0.098(3) -0.0087(17) -0.0216(17) 0.0088(15)
C1 0.054(2) 0.0366(18) 0.063(2) 0.0010(16) -0.0123(17) 0.0032(15)
O3 0.0814(19) 0.0416(16) 0.093(2) -0.0108(13) -0.0132(15) -0.0064(13)
C2 0.0473(19) 0.0405(19) 0.0475(19) -0.0007(15) -0.0029(15) 0.0014(15)
C5 0.050(2) 0.0407(19) 0.049(2) -0.0017(15) -0.0033(15) -0.0038(15)
O4 0.0605(19) 0.0668(18) 0.120(2) -0.0068(16) -0.0336(17) -0.0094(14)
C3 0.0431(19) 0.0428(19) 0.056(2) -0.0038(16) -0.0063(15) 0.0051(15)
O2 0.089(2) 0.0484(17) 0.145(3) -0.0083(17) -0.0453(19) 0.0199(15)
C7 0.057(2) 0.044(2) 0.075(3) 0.0005(18) -0.0119(18) -0.0042(16)
C6 0.0465(19) 0.046(2) 0.055(2) -0.0013(16) -0.0101(15) -0.0004(16)
N2 0.064(2) 0.047(2) 0.120(3) -0.0044(19) -0.043(2) 0.0038(16)
C4 0.053(2) 0.0379(19) 0.058(2) -0.0003(16) -0.0025(17) 0.0028(15)
N3 0.057(2) 0.050(2) 0.064(2) -0.0024(15) -0.0071(15) -0.0072(15)
O1 0.0662(19) 0.0644(19) 0.162(3) -0.0106(19) -0.0567(19) 0.0080(14)
C9 0.092(3) 0.053(3) 0.126(4) -0.004(3) -0.025(3) -0.012(2)
C8 0.060(2) 0.050(2) 0.079(3) -0.007(2) -0.0083(19) -0.0042(17)
C10 0.053(3) 0.063(4) 0.059(3) -0.003(3) -0.015(2) 0.003(2)

loop_
_atom_type_symbol
_atom_type_description
_atom_type_scat_dispersion_real
_atom_type_scat_dispersion_imag
_atom_type_scat_source
C C 0.0033 0.0016 'International Tables Vol C Tables 4.2.6.8 and 6.1.1.4'
H H 0.0000 0.0000 'International Tables Vol C Tables 4.2.6.8 and 6.1.1.4'
N N 0.0061 0.0033 'International Tables Vol C Tables 4.2.6.8 and 6.1.1.4'
O O 0.0106 0.0060 'International Tables Vol C Tables 4.2.6.8 and 6.1.1.4'

loop_
_geom_angle_atom_site_label_1
_geom_angle_atom_site_label_2
_geom_angle_atom_site_label_3
_geom_angle
C2 N1 C7 125.1(3)
O2 N4 O1 120.9(3)
O2 N4 C3 119.2(3)
O1 N4 C3 119.9(3)
C2 C1 C6 125.0(3)
N1 C2 C1 121.9(3)
N1 C2 C3 122.5(3)
C1 C2 C3 115.6(3)
C4 C5 N3 116.5(3)
C4 C5 C6 120.2(3)
N3 C5 C6 123.4(3)
C4 C3 N4 117.0(3)
C4 C3 C2 120.4(3)
N4 C3 C2 122.6(3)
N1 C7 C8 111.0(3)
N2 C6 C1 121.8(3)
N2 C6 C5 122.0(3)
C1 C6 C5 116.2(3)
C6 N2 C10 126.5(3)
C6 N2 C10' 119.0(7)
C10 N2 C10' 42.4(6)
C5 C4 C3 122.5(3)
O3 N3 O4 121.0(3)
O3 N3 C5 119.7(3)
O4 N3 C5 119.3(3)
C7 C8 C9 113.3(3)
C11 C10 N2 106.2(4)
C10 C11 C12 103.1(5)
C10' C11' C12' 91.2(13)
C11' C10' N2 110.3(13)

loop_
_geom_bond_atom_site_label_1
_geom_bond_atom_site_label_2
_geom_bond_distance
N1 C2 1.342(4)
N1 C7 1.439(4)
N4 O2 1.220(4)
N4 O1 1.221(4)
N4 C3 1.426(4)
C1 C2 1.394(4)
C1 C6 1.394(4)
O3 N3 1.221(3)
C2 C3 1.440(4)
C5 C4 1.364(4)
C5 N3 1.428(4)
C5 C6 1.434(5)
O4 N3 1.231(4)
C3 C4 1.369(4)
C7 C8 1.502(5)
C6 N2 1.342(4)
N2 C10 1.493(6)
N2 C10' 1.496(14)
C9 C8 1.504(5)
C10 C11 1.474(8)
C11 C12 1.625(8)
C12' C11' 1.698(17)
C11' C10' 1.457(17)

loop_
_geom_hbond_atom_site_label_D
_geom_hbond_atom_site_label_H
_geom_hbond_atom_site_label_A
_geom_hbond_distance_DH
_geom_hbond_distance_HA
_geom_hbond_distance_DA
_geom_hbond_angle_DHA
_geom_hbond_site_symmetry_A
N1 H1N O1 0.90(4) 1.89(4) 2.630(4) 137(3) .
N2 H2N O4 0.87(4) 1.92(4) 2.635(4) 138(4) .
N2 H2N O1 0.87(4) 2.32(4) 3.025(4) 139(3) 4_465
